data_4085215
loop_
_publ_author_name
'Brill, Marcel'
'Rominger, Frank'
'Hofmann, Peter'

_publ_section_title
;
 1,2-Bis(di-tert-butylphosphino)imidazole (dtbpi): A Versatile
 Imidazole-Based, Rigid, Bulky Bisphosphine Ligand for Transition Metals
;
_journal_issue 2
_journal_name_full Organometallics
_journal_page_first 506
_journal_paper_doi 10.1021/om501145b
_journal_volume 34
_journal_year 2015
_chemical_formula_sum 'C26 H46 B F4 N2 P2 Rh'
_chemical_formula_weight 638.31
_chemical_name_common '10 in manuscript'
_chemical_name_systematic
; 
 ? 
;
_space_group_IT_number 9
_symmetry_cell_setting monoclinic
_symmetry_space_group_name_Hall 'C -2yc'
_symmetry_space_group_name_H-M 'C 1 c 1'
_atom_sites_solution_hydrogens geom
_atom_sites_solution_primary direct
_atom_sites_solution_secondary difmap
_audit_creation_method SHELXL-97
_cell_angle_alpha 90.00
_cell_angle_beta 92.430(4)
_cell_angle_gamma 90.00
_cell_formula_units_Z 4
_cell_length_a 8.8341(18)
_cell_length_b 21.440(4)
_cell_length_c 15.500(3)
_cell_measurement_reflns_used 3133
_cell_measurement_temperature 200(2)
_cell_measurement_theta_max 25.02
_cell_measurement_theta_min 2.31
_cell_volume 2933.1(10)
_computing_cell_refinement 'Bruker SAINT'
_computing_data_collection 'Bruker APEX2'
_computing_data_reduction 'Bruker SAINT'
_computing_molecular_graphics 'Bruker SHELXTL'
_computing_publication_material 'Bruker SHELXTL'
_computing_structure_refinement 'SHELXL-97 (Sheldrick, 2008)'
_computing_structure_solution 'SHELXS-97 (Sheldrick, 2008)'
_diffrn_ambient_temperature 200(2)
_diffrn_measured_fraction_theta_full 0.999
_diffrn_measured_fraction_theta_max 0.999
_diffrn_measurement_device_type 'Bruker APEX-II Quazar'
_diffrn_measurement_method '\f and \w scans'
_diffrn_radiation_monochromator mirror
_diffrn_radiation_source 'ImuS microsource'
_diffrn_radiation_type MoK\a
_diffrn_radiation_wavelength 0.71073
_diffrn_reflns_av_R_equivalents 0.0444
_diffrn_reflns_av_sigmaI/netI 0.0822
_diffrn_reflns_limit_h_max 11
_diffrn_reflns_limit_h_min -11
_diffrn_reflns_limit_k_max 27
_diffrn_reflns_limit_k_min -26
_diffrn_reflns_limit_l_max 19
_diffrn_reflns_limit_l_min -20
_diffrn_reflns_number 11159
_diffrn_reflns_theta_full 27.87
_diffrn_reflns_theta_max 27.87
_diffrn_reflns_theta_min 1.90
_exptl_absorpt_coefficient_mu 0.735
_exptl_absorpt_correction_T_max 0.9572
_exptl_absorpt_correction_T_min 0.8852
_exptl_absorpt_correction_type multi-scan
_exptl_absorpt_process_details
;
Sheldrick, G. M. (2008). <i>SADABS</i>. University of G\"ottingen,             Germany.
;
_exptl_crystal_colour orange
_exptl_crystal_density_diffrn 1.446
_exptl_crystal_density_method 'not measured'
_exptl_crystal_description plate
_exptl_crystal_F_000 1328
_exptl_crystal_size_max 0.17
_exptl_crystal_size_mid 0.15
_exptl_crystal_size_min 0.06
_refine_diff_density_max 0.617
_refine_diff_density_min -0.499
_refine_diff_density_rms 0.098
_refine_ls_abs_structure_details 'Flack H D (1983), Acta Cryst. A39, 876-881'
_refine_ls_abs_structure_Flack 0.01(3)
_refine_ls_extinction_method none
_refine_ls_goodness_of_fit_ref 1.026
_refine_ls_hydrogen_treatment constr
_refine_ls_matrix_type full
_refine_ls_number_parameters 325
_refine_ls_number_reflns 6433
_refine_ls_number_restraints 2
_refine_ls_restrained_S_all 1.026
_refine_ls_R_factor_all 0.0618
_refine_ls_R_factor_gt 0.0478
_refine_ls_shift/su_max 0.001
_refine_ls_shift/su_mean 0.000
_refine_ls_structure_factor_coef Fsqd
_refine_ls_weighting_details 'calc w=1/[\s^2^(Fo^2^)+(0.0376P)^2^+0.0000P] where P=(Fo^2^+2Fc^2^)/3'
_refine_ls_weighting_scheme calc
_refine_ls_wR_factor_gt 0.0904
_refine_ls_wR_factor_ref 0.0977
_reflns_number_gt 5417
_reflns_number_total 6433
_reflns_threshold_expression >2sigma(I)
_cod_data_source_file om501145b_si_002.cif
_cod_data_source_block mbi33
_cod_depositor_comments
;
The following automatic conversions were performed:

'_symmetry_cell_setting' value 'Monoclinic' changed to 'monoclinic'
according to
/home/saulius/struct/COD-crude-data--automatic-downloads/rss-feeds/ACS/lib/dictionaries/cif_core.dic
dictionary named 'cif_core.dic' version 2.4.2 from 2011-04-26.

Automatic conversion script
Id: cif_fix_values 2935 2014-11-11 08:27:57Z andrius 

 Adding full bibliography for 4085206--4085216.cif.
;
_cod_original_sg_symbol_H-M Cc
_cod_database_code 4085215

loop_
_symmetry_equiv_pos_as_xyz
'x, y, z'
'x, -y, z+1/2'
'x+1/2, y+1/2, z'
'x+1/2, -y+1/2, z+1/2'

loop_
_atom_site_label
_atom_site_type_symbol
_atom_site_fract_x
_atom_site_fract_y
_atom_site_fract_z
_atom_site_U_iso_or_equiv
_atom_site_adp_type
_atom_site_occupancy
_atom_site_symmetry_multiplicity
_atom_site_calc_flag
_atom_site_refinement_flags
Rh1 Rh 0.25382(4) 0.819509(16) 0.75007(3) 0.02040(10) Uani 1 1 d .
P1 P 0.29986(15) 0.85574(6) 0.61102(9) 0.0210(3) Uani 1 1 d .
P2 P 0.22915(14) 0.71945(6) 0.69062(8) 0.0185(3) Uani 1 1 d .
C1 C 0.2791(6) 0.7863(2) 0.5430(3) 0.0201(11) Uani 1 1 d .
N2 N 0.2626(5) 0.72840(19) 0.5810(3) 0.0222(9) Uani 1 1 d .
C3 C 0.2487(6) 0.6861(2) 0.5134(3) 0.0242(12) Uani 1 1 d .
H3 H 0.2363 0.6422 0.5176 0.029 Uiso 1 1 calc R
C4 C 0.2564(6) 0.7203(2) 0.4400(3) 0.0265(12) Uani 1 1 d .
H4 H 0.2497 0.7034 0.3833 0.032 Uiso 1 1 calc R
N5 N 0.2749(5) 0.7822(2) 0.4581(3) 0.0280(10) Uani 1 1 d .
C11 C 0.5053(6) 0.8798(3) 0.5999(3) 0.0279(12) Uani 1 1 d .
C12 C 0.5623(7) 0.8666(3) 0.5110(4) 0.0509(19) Uani 1 1 d .
H12A H 0.5433 0.8227 0.4962 0.076 Uiso 1 1 calc R
H12B H 0.6713 0.8749 0.5108 0.076 Uiso 1 1 calc R
H12C H 0.5091 0.8934 0.4685 0.076 Uiso 1 1 calc R
C13 C 0.5336(8) 0.9474(3) 0.6227(4) 0.0487(18) Uani 1 1 d .
H13A H 0.4952 0.9561 0.6799 0.073 Uiso 1 1 calc R
H13B H 0.4812 0.9742 0.5797 0.073 Uiso 1 1 calc R
H13C H 0.6426 0.9559 0.6234 0.073 Uiso 1 1 calc R
C14 C 0.5972(7) 0.8407(3) 0.6664(5) 0.0501(18) Uani 1 1 d .
H14A H 0.5805 0.7963 0.6544 0.075 Uiso 1 1 calc R
H14B H 0.5646 0.8504 0.7245 0.075 Uiso 1 1 calc R
H14C H 0.7052 0.8503 0.6626 0.075 Uiso 1 1 calc R
C15 C 0.1687(6) 0.9140(3) 0.5552(4) 0.0294(12) Uani 1 1 d .
C16 C 0.0096(7) 0.8852(3) 0.5528(5) 0.0509(18) Uani 1 1 d .
H16A H -0.0169 0.8738 0.6115 0.076 Uiso 1 1 calc R
H16B H 0.0081 0.8478 0.5164 0.076 Uiso 1 1 calc R
H16C H -0.0639 0.9155 0.5291 0.076 Uiso 1 1 calc R
C17 C 0.1628(8) 0.9744(3) 0.6095(4) 0.0424(16) Uani 1 1 d .
H17A H 0.2630 0.9941 0.6122 0.064 Uiso 1 1 calc R
H17B H 0.1333 0.9641 0.6681 0.064 Uiso 1 1 calc R
H17C H 0.0886 1.0031 0.5828 0.064 Uiso 1 1 calc R
C18 C 0.2104(8) 0.9309(3) 0.4632(4) 0.0393(15) Uani 1 1 d .
H18A H 0.3114 0.9499 0.4646 0.059 Uiso 1 1 calc R
H18B H 0.1360 0.9605 0.4384 0.059 Uiso 1 1 calc R
H18C H 0.2107 0.8930 0.4277 0.059 Uiso 1 1 calc R
C21 C 0.3643(6) 0.6566(3) 0.7313(4) 0.0322(13) Uani 1 1 d .
C22 C 0.5191(9) 0.6879(4) 0.7389(7) 0.066(3) Uani 1 1 d .
H22A H 0.5124 0.7258 0.7738 0.098 Uiso 1 1 calc R
H22B H 0.5520 0.6988 0.6812 0.098 Uiso 1 1 calc R
H22C H 0.5926 0.6592 0.7667 0.098 Uiso 1 1 calc R
C23 C 0.3733(8) 0.5976(3) 0.6786(4) 0.0502(18) Uani 1 1 d .
H23A H 0.4026 0.6080 0.6200 0.075 Uiso 1 1 calc R
H23B H 0.2742 0.5770 0.6758 0.075 Uiso 1 1 calc R
H23C H 0.4489 0.5696 0.7056 0.075 Uiso 1 1 calc R
C24 C 0.3192(9) 0.6403(3) 0.8231(5) 0.055(2) Uani 1 1 d .
H24A H 0.3131 0.6786 0.8573 0.083 Uiso 1 1 calc R
H24B H 0.3953 0.6124 0.8500 0.083 Uiso 1 1 calc R
H24C H 0.2203 0.6195 0.8207 0.083 Uiso 1 1 calc R
C25 C 0.0278(6) 0.6894(2) 0.6865(3) 0.0263(12) Uani 1 1 d .
C26 C -0.0458(9) 0.6984(5) 0.7717(6) 0.062(3) Uani 1 1 d .
H26A H -0.0328 0.7417 0.7907 0.093 Uiso 1 1 calc R
H26B H 0.0017 0.6705 0.8150 0.093 Uiso 1 1 calc R
H26C H -0.1541 0.6888 0.7649 0.093 Uiso 1 1 calc R
C27 C 0.0044(7) 0.6218(3) 0.6599(4) 0.0466(17) Uani 1 1 d .
H27A H 0.0521 0.6143 0.6049 0.070 Uiso 1 1 calc R
H27B H -0.1044 0.6130 0.6533 0.070 Uiso 1 1 calc R
H27C H 0.0503 0.5944 0.7043 0.070 Uiso 1 1 calc R
C28 C -0.0615(7) 0.7292(3) 0.6186(5) 0.0480(17) Uani 1 1 d .
H28A H -0.0171 0.7239 0.5621 0.072 Uiso 1 1 calc R
H28B H -0.0565 0.7732 0.6355 0.072 Uiso 1 1 calc R
H28C H -0.1675 0.7156 0.6150 0.072 Uiso 1 1 calc R
C31 C 0.1849(7) 0.7986(3) 0.8830(4) 0.0336(14) Uani 1 1 d .
H31 H 0.1396 0.7579 0.8998 0.040 Uiso 1 1 calc R
C32 C 0.3367(7) 0.8094(3) 0.8853(3) 0.0368(15) Uani 1 1 d .
H32 H 0.4125 0.7770 0.9040 0.044 Uiso 1 1 calc R
C33 C 0.3602(8) 0.8785(3) 0.9045(4) 0.0422(16) Uani 1 1 d .
H33 H 0.4629 0.8920 0.9268 0.051 Uiso 1 1 calc R
C34 C 0.2979(8) 0.9080(3) 0.8190(4) 0.0391(16) Uani 1 1 d .
H34 H 0.3452 0.9451 0.7917 0.047 Uiso 1 1 calc R
C35 C 0.1441(7) 0.8973(3) 0.8160(4) 0.0390(15) Uani 1 1 d .
H35 H 0.0697 0.9259 0.7859 0.047 Uiso 1 1 calc R
C36 C 0.1089(7) 0.8615(3) 0.8981(4) 0.0352(14) Uani 1 1 d .
H36 H 0.0011 0.8608 0.9154 0.042 Uiso 1 1 calc R
C37 C 0.2265(8) 0.8899(3) 0.9622(4) 0.0476(18) Uani 1 1 d .
H37A H 0.2086 0.9347 0.9731 0.057 Uiso 1 1 calc R
H37B H 0.2356 0.8667 1.0174 0.057 Uiso 1 1 calc R
B1 B -0.2620(10) 0.9691(4) 0.8832(6) 0.052(2) Uani 1 1 d .
F1 F -0.1280(6) 0.9952(2) 0.8743(5) 0.141(3) Uani 1 1 d .
F2 F -0.3758(5) 1.0047(2) 0.8490(3) 0.0764(14) Uani 1 1 d .
F3 F -0.2859(10) 0.9613(3) 0.9715(4) 0.151(3) Uani 1 1 d .
F4 F -0.2658(5) 0.90968(18) 0.8512(3) 0.0742(13) Uani 1 1 d .

loop_
_atom_site_aniso_label
_atom_site_aniso_U_11
_atom_site_aniso_U_22
_atom_site_aniso_U_33
_atom_site_aniso_U_23
_atom_site_aniso_U_13
_atom_site_aniso_U_12
Rh1 0.02638(18) 0.01758(17) 0.01750(16) -0.0012(2) 0.00411(12) -0.0002(2)
P1 0.0260(7) 0.0169(7) 0.0205(7) -0.0002(5) 0.0062(6) -0.0016(6)
P2 0.0200(6) 0.0167(7) 0.0190(7) 0.0007(5) 0.0045(5) 0.0008(6)
C1 0.030(3) 0.015(3) 0.016(3) 0.002(2) 0.006(2) -0.004(2)
N2 0.033(2) 0.018(2) 0.017(2) -0.0024(17) 0.0065(18) -0.0009(19)
C3 0.034(3) 0.018(3) 0.022(3) -0.005(2) 0.009(2) -0.001(2)
C4 0.029(3) 0.028(3) 0.022(3) -0.011(2) 0.007(2) -0.004(2)
N5 0.038(3) 0.027(3) 0.020(2) 0.001(2) 0.008(2) -0.004(2)
C11 0.026(3) 0.028(3) 0.030(3) -0.005(2) 0.012(2) -0.006(2)
C12 0.034(3) 0.072(5) 0.048(4) -0.014(4) 0.022(3) -0.022(3)
C13 0.054(4) 0.041(4) 0.052(4) -0.016(3) 0.015(3) -0.026(3)
C14 0.025(3) 0.056(4) 0.070(5) 0.003(4) 0.007(3) -0.001(3)
C15 0.037(3) 0.025(3) 0.026(3) 0.001(2) -0.001(2) 0.004(3)
C16 0.040(4) 0.045(4) 0.067(5) 0.016(4) -0.006(3) 0.004(3)
C17 0.069(4) 0.022(3) 0.038(4) 0.009(3) 0.016(3) 0.011(3)
C18 0.065(4) 0.026(3) 0.028(3) 0.002(3) 0.009(3) 0.005(3)
C21 0.033(3) 0.027(3) 0.035(3) 0.007(3) -0.003(3) 0.001(3)
C22 0.034(4) 0.072(6) 0.091(8) 0.019(5) 0.000(4) 0.023(4)
C23 0.062(4) 0.038(4) 0.051(4) -0.007(3) -0.003(3) 0.027(3)
C24 0.080(6) 0.044(4) 0.041(4) 0.006(3) -0.009(4) 0.013(4)
C25 0.021(3) 0.030(3) 0.029(3) -0.003(2) 0.008(2) -0.007(2)
C26 0.044(5) 0.095(7) 0.048(5) -0.017(5) 0.015(4) -0.030(5)
C27 0.044(4) 0.043(4) 0.054(4) -0.008(3) 0.009(3) -0.016(3)
C28 0.034(3) 0.047(4) 0.062(5) 0.005(3) -0.008(3) -0.002(3)
C31 0.049(4) 0.031(3) 0.021(3) 0.003(2) 0.010(3) -0.013(3)
C32 0.046(4) 0.046(4) 0.017(3) -0.002(3) -0.006(2) 0.005(3)
C33 0.050(4) 0.047(4) 0.029(3) -0.015(3) -0.005(3) -0.016(3)
C34 0.070(4) 0.018(3) 0.030(3) -0.015(3) 0.015(3) -0.018(3)
C35 0.053(4) 0.035(4) 0.029(3) -0.004(3) 0.011(3) 0.013(3)
C36 0.039(4) 0.042(4) 0.025(3) 0.002(3) 0.014(3) 0.013(3)
C37 0.082(5) 0.032(4) 0.030(3) -0.007(3) 0.010(3) 0.000(3)
B1 0.051(5) 0.033(5) 0.069(6) 0.010(4) -0.014(4) -0.008(4)
F1 0.061(4) 0.058(3) 0.301(10) 0.026(5) -0.015(5) -0.010(3)
F2 0.059(3) 0.055(3) 0.114(4) 0.019(3) -0.018(3) 0.007(2)
F3 0.312(10) 0.077(4) 0.064(4) -0.001(3) -0.004(5) 0.049(5)
F4 0.092(4) 0.038(2) 0.091(4) -0.008(2) -0.014(3) 0.004(2)

loop_
_atom_type_symbol
_atom_type_description
_atom_type_scat_dispersion_real
_atom_type_scat_dispersion_imag
_atom_type_scat_source
C C 0.0033 0.0016 'International Tables Vol C Tables 4.2.6.8 and 6.1.1.4'
H H 0.0000 0.0000 'International Tables Vol C Tables 4.2.6.8 and 6.1.1.4'
B B 0.0013 0.0007 'International Tables Vol C Tables 4.2.6.8 and 6.1.1.4'
N N 0.0061 0.0033 'International Tables Vol C Tables 4.2.6.8 and 6.1.1.4'
F F 0.0171 0.0103 'International Tables Vol C Tables 4.2.6.8 and 6.1.1.4'
P P 0.1023 0.0942 'International Tables Vol C Tables 4.2.6.8 and 6.1.1.4'
Rh Rh -1.1178 0.9187 'International Tables Vol C Tables 4.2.6.8 and 6.1.1.4'

loop_
_geom_angle_atom_site_label_1
_geom_angle_atom_site_label_2
_geom_angle_atom_site_label_3
_geom_angle
C32 Rh1 C35 76.6(2)
C32 Rh1 C34 65.0(2)
C35 Rh1 C34 36.4(2)
C32 Rh1 C31 35.9(2)
C35 Rh1 C31 65.1(2)
C34 Rh1 C31 76.9(2)
C32 Rh1 P2 107.85(17)
C35 Rh1 P2 147.26(18)
C34 Rh1 P2 172.4(2)
C31 Rh1 P2 98.96(16)
C32 Rh1 P1 147.64(17)
C35 Rh1 P1 105.83(16)
C34 Rh1 P1 97.28(17)
C31 Rh1 P1 170.55(17)
P2 Rh1 P1 87.63(5)
C1 P1 C15 103.3(2)
C1 P1 C11 103.9(2)
C15 P1 C11 110.4(3)
C1 P1 Rh1 104.11(16)
C15 P1 Rh1 120.91(18)
C11 P1 Rh1 112.17(18)
N2 P2 C25 101.7(2)
N2 P2 C21 105.8(2)
C25 P2 C21 110.4(3)
N2 P2 Rh1 105.39(15)
C25 P2 Rh1 113.40(17)
C21 P2 Rh1 118.35(19)
N5 C1 N2 111.4(4)
N5 C1 P1 129.0(4)
N2 C1 P1 119.6(3)
C1 N2 C3 105.8(4)
C1 N2 P2 122.5(3)
C3 N2 P2 130.5(3)
C4 C3 N2 105.9(4)
C4 C3 H3 127.1
N2 C3 H3 127.1
C3 C4 N5 111.3(5)
C3 C4 H4 124.4
N5 C4 H4 124.4
C1 N5 C4 105.6(4)
C13 C11 C12 109.6(5)
C13 C11 C14 106.9(5)
C12 C11 C14 108.8(5)
C13 C11 P1 112.8(4)
C12 C11 P1 112.8(4)
C14 C11 P1 105.7(4)
C11 C12 H12A 109.5
C11 C12 H12B 109.5
H12A C12 H12B 109.5
C11 C12 H12C 109.5
H12A C12 H12C 109.5
H12B C12 H12C 109.5
C11 C13 H13A 109.5
C11 C13 H13B 109.5
H13A C13 H13B 109.5
C11 C13 H13C 109.5
H13A C13 H13C 109.5
H13B C13 H13C 109.5
C11 C14 H14A 109.5
C11 C14 H14B 109.5
H14A C14 H14B 109.5
C11 C14 H14C 109.5
H14A C14 H14C 109.5
H14B C14 H14C 109.5
C18 C15 C16 109.3(5)
C18 C15 C17 109.0(5)
C16 C15 C17 107.4(5)
C18 C15 P1 114.5(4)
C16 C15 P1 106.7(4)
C17 C15 P1 109.7(4)
C15 C16 H16A 109.5
C15 C16 H16B 109.5
H16A C16 H16B 109.5
C15 C16 H16C 109.5
H16A C16 H16C 109.5
H16B C16 H16C 109.5
C15 C17 H17A 109.5
C15 C17 H17B 109.5
H17A C17 H17B 109.5
C15 C17 H17C 109.5
H17A C17 H17C 109.5
H17B C17 H17C 109.5
C15 C18 H18A 109.5
C15 C18 H18B 109.5
H18A C18 H18B 109.5
C15 C18 H18C 109.5
H18A C18 H18C 109.5
H18B C18 H18C 109.5
C23 C21 C22 110.1(6)
C23 C21 C24 109.5(5)
C22 C21 C24 107.2(6)
C23 C21 P2 117.6(4)
C22 C21 P2 105.3(4)
C24 C21 P2 106.7(4)
C21 C22 H22A 109.5
C21 C22 H22B 109.5
H22A C22 H22B 109.5
C21 C22 H22C 109.5
H22A C22 H22C 109.5
H22B C22 H22C 109.5
C21 C23 H23A 109.5
C21 C23 H23B 109.5
H23A C23 H23B 109.5
C21 C23 H23C 109.5
H23A C23 H23C 109.5
H23B C23 H23C 109.5
C21 C24 H24A 109.5
C21 C24 H24B 109.5
H24A C24 H24B 109.5
C21 C24 H24C 109.5
H24A C24 H24C 109.5
H24B C24 H24C 109.5
C26 C25 C27 107.5(5)
C26 C25 C28 107.5(6)
C27 C25 C28 106.3(5)
C26 C25 P2 111.5(4)
C27 C25 P2 116.8(4)
C28 C25 P2 106.7(4)
C25 C26 H26A 109.5
C25 C26 H26B 109.5
H26A C26 H26B 109.5
C25 C26 H26C 109.5
H26A C26 H26C 109.5
H26B C26 H26C 109.5
C25 C27 H27A 109.5
C25 C27 H27B 109.5
H27A C27 H27B 109.5
C25 C27 H27C 109.5
H27A C27 H27C 109.5
H27B C27 H27C 109.5
C25 C28 H28A 109.5
C25 C28 H28B 109.5
H28A C28 H28B 109.5
C25 C28 H28C 109.5
H28A C28 H28C 109.5
H28B C28 H28C 109.5
C32 C31 C36 106.6(5)
C32 C31 Rh1 71.4(3)
C36 C31 Rh1 96.0(3)
C32 C31 H31 123.2
C36 C31 H31 123.2
Rh1 C31 H31 123.2
C31 C32 C33 107.3(5)
C31 C32 Rh1 72.8(3)
C33 C32 Rh1 97.3(4)
C31 C32 H32 122.4
C33 C32 H32 122.4
Rh1 C32 H32 122.4
C32 C33 C37 99.7(5)
C32 C33 C34 100.9(4)
C37 C33 C34 100.3(6)
C32 C33 H33 117.6
C37 C33 H33 117.6
C34 C33 H33 117.6
C35 C34 C33 106.0(5)
C35 C34 Rh1 71.7(3)
C33 C34 Rh1 96.4(4)
C35 C34 H34 123.2
C33 C34 H34 123.2
Rh1 C34 H34 123.2
C34 C35 C36 106.9(6)
C34 C35 Rh1 71.9(3)
C36 C35 Rh1 96.6(4)
C34 C35 H35 122.8
C36 C35 H35 122.8
Rh1 C35 H35 122.8
C31 C36 C35 102.0(4)
C31 C36 C37 99.2(5)
C35 C36 C37 100.5(5)
C31 C36 H36 117.3
C35 C36 H36 117.3
C37 C36 H36 117.3
C33 C37 C36 94.4(5)
C33 C37 H37A 112.9
C36 C37 H37A 112.9
C33 C37 H37B 112.9
C36 C37 H37B 112.9
H37A C37 H37B 110.3
F1 B1 F2 112.0(7)
F1 B1 F4 111.4(7)
F2 B1 F4 112.2(7)
F1 B1 F3 109.0(8)
F2 B1 F3 108.0(7)
F4 B1 F3 103.9(6)

loop_
_geom_bond_atom_site_label_1
_geom_bond_atom_site_label_2
_geom_bond_distance
Rh1 C32 2.201(5)
Rh1 C35 2.201(6)
Rh1 C34 2.204(5)
Rh1 C31 2.219(6)
Rh1 P2 2.3412(14)
Rh1 P1 2.3426(14)
P1 C1 1.828(5)
P1 C15 1.889(6)
P1 C11 1.902(5)
P2 N2 1.747(4)
P2 C25 1.890(5)
P2 C21 1.891(6)
C1 N5 1.318(6)
C1 N2 1.385(6)
N2 C3 1.388(6)
C3 C4 1.358(7)
C3 H3 0.9500
C4 N5 1.364(7)
C4 H4 0.9500
C11 C13 1.511(8)
C11 C12 1.513(7)
C11 C14 1.535(9)
C12 H12A 0.9800
C12 H12B 0.9800
C12 H12C 0.9800
C13 H13A 0.9800
C13 H13B 0.9800
C13 H13C 0.9800
C14 H14A 0.9800
C14 H14B 0.9800
C14 H14C 0.9800
C15 C18 1.531(8)
C15 C16 1.534(8)
C15 C17 1.546(8)
C16 H16A 0.9800
C16 H16B 0.9800
C16 H16C 0.9800
C17 H17A 0.9800
C17 H17B 0.9800
C17 H17C 0.9800
C18 H18A 0.9800
C18 H18B 0.9800
C18 H18C 0.9800
C21 C23 1.510(8)
C21 C22 1.524(10)
C21 C24 1.535(9)
C22 H22A 0.9800
C22 H22B 0.9800
C22 H22C 0.9800
C23 H23A 0.9800
C23 H23B 0.9800
C23 H23C 0.9800
C24 H24A 0.9800
C24 H24B 0.9800
C24 H24C 0.9800
C25 C26 1.509(9)
C25 C27 1.520(8)
C25 C28 1.545(8)
C26 H26A 0.9800
C26 H26B 0.9800
C26 H26C 0.9800
C27 H27A 0.9800
C27 H27B 0.9800
C27 H27C 0.9800
C28 H28A 0.9800
C28 H28B 0.9800
C28 H28C 0.9800
C31 C32 1.361(8)
C31 C36 1.528(8)
C31 H31 1.0000
C32 C33 1.523(8)
C32 H32 1.0000
C33 C37 1.531(9)
C33 C34 1.548(9)
C33 H33 1.0000
C34 C35 1.377(9)
C34 H34 1.0000
C35 C36 1.530(8)
C35 H35 1.0000
C36 C37 1.533(9)
C36 H36 1.0000
C37 H37A 0.9900
C37 H37B 0.9900
B1 F1 1.322(9)
B1 F2 1.352(9)
B1 F4 1.367(9)
B1 F3 1.404(11)

loop_
_geom_torsion_atom_site_label_1
_geom_torsion_atom_site_label_2
_geom_torsion_atom_site_label_3
_geom_torsion_atom_site_label_4
_geom_torsion
C32 Rh1 P1 C1 123.2(3)
C35 Rh1 P1 C1 -147.0(2)
C34 Rh1 P1 C1 176.8(3)
C31 Rh1 P1 C1 -131.8(10)
P2 Rh1 P1 C1 2.73(17)
C32 Rh1 P1 C15 -121.5(4)
C35 Rh1 P1 C15 -31.7(3)
C34 Rh1 P1 C15 -67.9(3)
C31 Rh1 P1 C15 -16.5(11)
P2 Rh1 P1 C15 118.0(2)
C32 Rh1 P1 C11 11.5(4)
C35 Rh1 P1 C11 101.3(3)
C34 Rh1 P1 C11 65.1(3)
C31 Rh1 P1 C11 116.5(10)
P2 Rh1 P1 C11 -109.03(18)
C32 Rh1 P2 N2 -149.6(2)
C35 Rh1 P2 N2 117.5(3)
C34 Rh1 P2 N2 -128.7(13)
C31 Rh1 P2 N2 174.6(2)
P1 Rh1 P2 N2 1.39(16)
C32 Rh1 P2 C25 100.0(3)
C35 Rh1 P2 C25 7.1(4)
C34 Rh1 P2 C25 120.9(13)
C31 Rh1 P2 C25 64.2(3)
P1 Rh1 P2 C25 -109.0(2)
C32 Rh1 P2 C21 -31.7(3)
C35 Rh1 P2 C21 -124.5(4)
C34 Rh1 P2 C21 -10.8(14)
C31 Rh1 P2 C21 -67.5(3)
P1 Rh1 P2 C21 119.4(2)
C15 P1 C1 N5 43.6(5)
C11 P1 C1 N5 -71.7(5)
Rh1 P1 C1 N5 170.7(5)
C15 P1 C1 N2 -135.3(4)
C11 P1 C1 N2 109.4(4)
Rh1 P1 C1 N2 -8.2(4)
N5 C1 N2 C3 0.5(6)
P1 C1 N2 C3 179.6(4)
N5 C1 N2 P2 -168.2(4)
P1 C1 N2 P2 10.9(6)
C25 P2 N2 C1 111.2(4)
C21 P2 N2 C1 -133.5(4)
Rh1 P2 N2 C1 -7.4(4)
C25 P2 N2 C3 -54.4(5)
C21 P2 N2 C3 60.9(5)
Rh1 P2 N2 C3 -173.0(4)
C1 N2 C3 C4 -0.4(5)
P2 N2 C3 C4 167.0(4)
N2 C3 C4 N5 0.2(6)
N2 C1 N5 C4 -0.4(6)
P1 C1 N5 C4 -179.4(4)
C3 C4 N5 C1 0.2(6)
C1 P1 C11 C13 158.8(4)
C15 P1 C11 C13 48.7(5)
Rh1 P1 C11 C13 -89.3(4)
C1 P1 C11 C12 34.0(5)
C15 P1 C11 C12 -76.2(5)
Rh1 P1 C11 C12 145.8(4)
C1 P1 C11 C14 -84.7(4)
C15 P1 C11 C14 165.1(4)
Rh1 P1 C11 C14 27.1(4)
C1 P1 C15 C18 -61.8(5)
C11 P1 C15 C18 48.8(5)
Rh1 P1 C15 C18 -177.5(3)
C1 P1 C15 C16 59.2(4)
C11 P1 C15 C16 169.8(4)
Rh1 P1 C15 C16 -56.4(5)
C1 P1 C15 C17 175.3(4)
C11 P1 C15 C17 -74.1(4)
Rh1 P1 C15 C17 59.6(4)
N2 P2 C21 C23 -47.5(5)
C25 P2 C21 C23 61.7(5)
Rh1 P2 C21 C23 -165.3(4)
N2 P2 C21 C22 75.5(6)
C25 P2 C21 C22 -175.3(5)
Rh1 P2 C21 C22 -42.3(6)
N2 P2 C21 C24 -170.9(4)
C25 P2 C21 C24 -61.6(5)
Rh1 P2 C21 C24 71.4(4)
N2 P2 C25 C26 -160.7(5)
C21 P2 C25 C26 87.4(6)
Rh1 P2 C25 C26 -48.1(6)
N2 P2 C25 C27 75.1(5)
C21 P2 C25 C27 -36.8(5)
Rh1 P2 C25 C27 -172.2(4)
N2 P2 C25 C28 -43.6(4)
C21 P2 C25 C28 -155.5(4)
Rh1 P2 C25 C28 69.0(4)
C35 Rh1 C31 C32 -101.9(4)
C34 Rh1 C31 C32 -65.3(4)
P2 Rh1 C31 C32 108.1(4)
P1 Rh1 C31 C32 -118.0(10)
C32 Rh1 C31 C36 105.5(5)
C35 Rh1 C31 C36 3.6(4)
C34 Rh1 C31 C36 40.2(4)
P2 Rh1 C31 C36 -146.4(3)
P1 Rh1 C31 C36 -12.5(13)
C36 C31 C32 C33 1.7(6)
Rh1 C31 C32 C33 92.5(4)
C36 C31 C32 Rh1 -90.8(4)
C35 Rh1 C32 C31 65.8(4)
C34 Rh1 C32 C31 102.6(4)
P2 Rh1 C32 C31 -80.4(4)
P1 Rh1 C32 C31 164.3(3)
C35 Rh1 C32 C33 -40.0(4)
C34 Rh1 C32 C33 -3.3(4)
C31 Rh1 C32 C33 -105.9(5)
P2 Rh1 C32 C33 173.7(3)
P1 Rh1 C32 C33 58.4(5)
C31 C32 C33 C37 32.8(6)
Rh1 C32 C33 C37 107.0(4)
C31 C32 C33 C34 -69.8(6)
Rh1 C32 C33 C34 4.4(5)
C32 C33 C34 C35 68.4(6)
C37 C33 C34 C35 -33.6(6)
C32 C33 C34 Rh1 -4.3(5)
C37 C33 C34 Rh1 -106.4(4)
C32 Rh1 C34 C35 -101.5(4)
C31 Rh1 C34 C35 -65.6(4)
P2 Rh1 C34 C35 -123.5(13)
P1 Rh1 C34 C35 106.9(4)
C32 Rh1 C34 C33 3.3(4)
C35 Rh1 C34 C33 104.8(5)
C31 Rh1 C34 C33 39.2(4)
P2 Rh1 C34 C33 -18.7(16)
P1 Rh1 C34 C33 -148.4(4)
C33 C34 C35 C36 0.0(6)
Rh1 C34 C35 C36 91.6(4)
C33 C34 C35 Rh1 -91.6(4)
C32 Rh1 C35 C34 66.0(4)
C31 Rh1 C35 C34 102.1(4)
P2 Rh1 C35 C34 168.2(3)
P1 Rh1 C35 C34 -80.7(4)
C32 Rh1 C35 C36 -39.7(4)
C34 Rh1 C35 C36 -105.7(6)
C31 Rh1 C35 C36 -3.6(4)
P2 Rh1 C35 C36 62.5(5)
P1 Rh1 C35 C36 173.7(3)
C32 C31 C36 C35 67.5(6)
Rh1 C31 C36 C35 -4.8(5)
C32 C31 C36 C37 -35.5(6)
Rh1 C31 C36 C37 -107.7(4)
C34 C35 C36 C31 -68.2(6)
Rh1 C35 C36 C31 4.8(5)
C34 C35 C36 C37 33.7(6)
Rh1 C35 C36 C37 106.7(4)
C32 C33 C37 C36 -51.7(5)
C34 C33 C37 C36 51.4(5)
C31 C36 C37 C33 52.6(5)
C35 C36 C37 C33 -51.6(5)
